data_2001615
loop_
_publ_author_name
'Bott, R. C.'
'Sagatys, D. S.'
'Lynch, D. E.'
'Smith, G.'
'Kennard, C. H. L.'

_publ_section_title
;
 Structure of sodium hydrogen (+)-tartrate monohydrate
;
_journal_issue 6
_journal_name_full 'Acta Crystallographica Section C'
_journal_page_first 1150
_journal_page_last 1152
_journal_paper_doi 10.1107/S0108270192012605
_journal_volume 49
_journal_year 1993
_chemical_formula_moiety 'Na +,C4 H5 O6 -,H2 O1'
_chemical_formula_sum 'C4 H7 Na O7'
_chemical_formula_weight 190.1
_symmetry_cell_setting orthorhombic
_symmetry_space_group_name_Hall 'P 2ac 2ab'
_symmetry_space_group_name_H-M 'P 21 21 21'
_atom_type_scat_source IntTabIV
_cell_angle_alpha 90.
_cell_angle_beta 90.
_cell_angle_gamma 90.
_cell_formula_units_Z 4
_cell_length_a 7.2425(6)
_cell_length_b 8.6760(10)
_cell_length_c 10.5920(10)
_cell_measurement_reflns_used 25
_cell_measurement_temperature 297
_cell_measurement_theta_max 14
_cell_measurement_theta_min 6
_cell_volume 665.56(11)
_diffrn_measurement_device 'Enraf-Nonius CAD-4'
_diffrn_measurement_method 2\q/\w
_diffrn_radiation_type MoK\a
_diffrn_radiation_wavelength 0.71073
_diffrn_reflns_limit_h_max 8
_diffrn_reflns_limit_h_min 0
_diffrn_reflns_limit_k_max 10
_diffrn_reflns_limit_k_min 0
_diffrn_reflns_limit_l_max 12
_diffrn_reflns_limit_l_min 0
_diffrn_reflns_number 763
_diffrn_reflns_theta_max 25
_diffrn_standards_decay_% 0.7
_diffrn_standards_interval_count 100
_diffrn_standards_number 3
_exptl_absorpt_coefficient_mu 0.22
_exptl_absorpt_correction_T_max 0.98
_exptl_absorpt_correction_T_min 0.97
_exptl_absorpt_correction_type ' empirical (PSICALC; Molen, 1990)'
_exptl_crystal_colour Colourless
_exptl_crystal_density_diffrn 1.896
_exptl_crystal_density_meas 1.90
_exptl_crystal_description Prismatic
_exptl_crystal_size_max 0.25
_exptl_crystal_size_mid 0.17
_exptl_crystal_size_min 0.11
_refine_diff_density_max 0.21
_refine_diff_density_min -0.21
_refine_ls_extinction_method None
_refine_ls_goodness_of_fit_obs 0.94
_refine_ls_hydrogen_treatment refall
_refine_ls_number_parameters 136
_refine_ls_number_reflns 627
_refine_ls_R_factor_obs 0.021
_refine_ls_shift/esd_max 0.08
_refine_ls_structure_factor_coef F
_refine_ls_weighting_details 'w = [\s^2^(F~o~)+0.00077F~o~^2^]^-1^'
_refine_ls_weighting_scheme calc
_refine_ls_wR_factor_obs 0.024
_reflns_number_observed 627
_reflns_number_total 763
_reflns_observed_criterion I>2.5\s(I)
_cod_data_source_file hl1015.cif
_cod_data_source_block hl1015_structure_1_of_1
_cod_depositor_comments
;
 Commenting out conncorrect symmetry operators:

 _symmetry_equiv_pos_as_xyz
 x,y,z
 -1/2+x,1/2-y,-z
 x-1,y,z
 1-x,-1/2+y,1/2-z
 1+x,y,z
 1/2+x,1/2-y,-z
 1-x,1/2+y,1/2-z

 The space group symbols seem to be correct
 Saulius Gra\<zulis
 2012.04.25

The following automatic conversions were performed:

'_refine_ls_weighting_scheme' value
'[\s^2^(F~o~)+0.00077F~o~^2^]^-1^' was changed to 'calc'. New tag
'_refine_ls_weighting_details' was created. The value of the new tag
was set to 'w = [\s^2^(F~o~)+0.00077F~o~^2^]^-1^'.

Automatic conversion script
Id: cif_fix_values 3143 2015-03-26 13:38:13Z robertas 
;
_cod_original_cell_volume 665.60(10)
_cod_original_formula_sum 'C4 H7 Na1 O7'
_cod_database_code 2001615

loop_
_atom_site_label
_atom_site_fract_x
_atom_site_fract_y
_atom_site_fract_z
_atom_site_U_iso_or_equiv
Na(1) .41090(10) .20740(10) .07320(10) .0271(2)
C(1) 1.0070(3) .2685(2) .2382(2) .0175(5)
O(11) 1.0846(2) .2175(2) .3413(2) .0240(4)
O(12) 1.0884(2) .3120(2) .1446(2) .0286(4)
C(2) .7960(3) .2637(2) .2439(2) .0178(5)
O(2) .7189(2) .3310(2) .1341(2) .0275(5)
C(3) .7246(2) .3418(2) .3632(2) .0163(5)
O(3) .7879(2) .4946(2) .3709(2) .0254(4)
C(4) .5116(3) .3428(2) .3643(2) .0176(5)
O(41) .4308(2) .4641(2) .3897(2) .0268(4)
O(42) .4364(2) .2144(2) .3394(2) .0256(4)
O(1W) .4010(2) .4749(2) .0090(2) .0271(5)
H(11) 1.223(4) .220(4) .327(3) ?
H(2) .766(2) .159(2) .245(2) ?
H(21) .742(3) .421(4) .136(3) ?
H(3) .763(3) .280(3) .437(2) ?
H(31) .883(4) .488(3) .415(3) ?
H(1W) .437(5) .539(4) .062(3) ?
H(2W) .306(4) .501(3) .021(3) ?

loop_
_geom_angle_atom_site_label_1
_geom_angle_atom_site_label_2
_geom_angle_atom_site_label_3
_geom_angle_site_symmetry_1
_geom_angle_site_symmetry_3
_geom_angle
_geom_angle_publ_flag
Na(1) O(12) Na(1) 6 5 99.20(10) yes
Na(1) O(2) Na(1) 6 . 101.40(10) yes
Na(1) O(12) C(1) 6 . 117.20(10) yes
Na(1) O(12) C(1) 5 . 124.20(10) yes
Na(1) O(2) C(2) . . 112.20(10) yes
Na(1) O(2) C(2) 6 . 115.20(10) yes
Na(1) O(3) C(3) 7 . 122.80(10) yes
Na(1) O(41) C(4) 7 . 123.50(10) yes
Na(1) O(42) C(4) . . 104.90(10) yes
O(12) Na(1) O(12) 2 3 135.00(10) yes
O(12) Na(1) O(2) 2 . 79.80(10) yes
O(12) Na(1) O(2) 2 2 61.30(10) yes
O(12) Na(1) O(3) 2 4 117.10(10) yes
O(12) Na(1) O(41) 2 4 81.80(10) yes
O(12) Na(1) O(42) 2 . 147.10(10) yes
O(12) Na(1) O(1W) 2 . 80.20(10) yes
O(12) Na(1) O(2) 3 . 124.00(10) yes
O(12) Na(1) O(2) 3 2 79.20(10) yes
O(12) Na(1) O(3) 3 4 70.20(10) yes
O(12) Na(1) O(41) 3 4 132.40(10) yes
O(12) Na(1) O(42) 3 . 76.20(10) yes
O(12) Na(1) O(1W) 3 . 73.90(10) yes
O(2) Na(1) O(2) . 2 136.70(10) yes
O(2) Na(1) O(3) . 4 141.10(10) yes
O(2) Na(1) O(41) . 4 85.00(10) yes
O(2) Na(1) O(42) . . 71.50(10) yes
O(2) Na(1) O(1W) . . 72.20(10) yes
O(2) Na(1) O(3) 2 4 78.00(10) yes
O(2) Na(1) O(41) 2 4 106.00(10) yes
O(2) Na(1) O(42) 2 . 150.90(10) yes
O(2) Na(1) O(1W) 2 . 82.60(10) yes
O(3) Na(1) O(41) 4 4 65.10(10) yes
O(3) Na(1) O(42) 4 . 79.10(10) yes
O(3) Na(1) O(1W) 4 . 141.70(10) yes
O(41) Na(1) O(42) 4 . 80.00(10) yes
O(41) Na(1) O(1W) 4 . 153.00(10) yes
O(42) Na(1) O(1W) . . 105.10(10) yes
O(12) C(1) O(11) . . 125.4(2) yes
C(2) C(1) O(11) . . 112.8(2) yes
C(2) C(1) O(12) . . 121.7(2) yes
O(2) C(2) C(1) . . 110.5(2) yes
C(3) C(2) C(1) . . 111.1(2) yes
C(3) C(2) O(2) . . 111.3(2) yes
O(3) C(3) C(2) . . 110.9(2) yes
C(4) C(3) C(2) . . 110.4(2) yes
C(4) C(3) O(3) . . 108.70(10) yes
O(41) C(4) C(3) . . 118.7(2) yes
O(42) C(4) C(3) . . 115.0(2) yes
O(42) C(4) O(41) . . 126.2(2) yes

loop_
_geom_bond_atom_site_label_1
_geom_bond_atom_site_label_2
_geom_bond_site_symmetry_2
_geom_bond_distance
_geom_bond_publ_flag
Na(1) O(12) 2 2.645(2) yes
Na(1) O(12) 3 2.618(2) yes
Na(1) O(2) . 2.558(2) yes
Na(1) O(2) 2 2.620(2) yes
Na(1) O(3) 4 2.414(2) yes
Na(1) O(41) 4 2.434(2) yes
Na(1) O(42) . 2.826(2) yes
Na(1) O(1W) . 2.420(2) yes
O(11) C(1) . 1.305(2) yes
O(12) C(1) . 1.214(3) yes
C(2) C(1) . 1.530(3) yes
O(2) C(2) . 1.415(3) yes
C(3) C(2) . 1.524(3) yes
O(3) C(3) . 1.405(2) yes
C(4) C(3) . 1.542(3) yes
O(41) C(4) . 1.234(2) yes
O(42) C(4) . 1.268(2) yes
